data_7045715
loop_
_publ_author_name
'Jassal, Amanpreet Kaur'
'Sran, Balkaran Singh'
'Suffren, Yan'
'Bernot, Kevin'
'Pointillart, Fabrice'
'Cador, Olivier'
'Hundal, Geeta'

_publ_section_title
;
 Structural diversity and photo-physical and magnetic properties of
 dimeric to 1D polymeric coordination polymers of lighter lanthanide(iii)
 dinitrobenzoates.
;
_journal_issue 13
_journal_name_full 'Dalton transactions (Cambridge, England : 2003)'
_journal_page_first 4722
_journal_page_last 4732
_journal_paper_doi 10.1039/c7dt04596d
_journal_volume 47
_journal_year 2018
_chemical_formula_moiety 'C42 H24 Ce2 N12 O40'
_chemical_formula_sum 'C42 H24 Ce2 N12 O40'
_chemical_formula_weight 1616.97
_space_group_crystal_system monoclinic
_space_group_IT_number 9
_space_group_name_Hall 'C -2yc'
_space_group_name_H-M_alt 'C 1 c 1'
_symmetry_space_group_name_Hall 'C -2yc'
_symmetry_space_group_name_H-M 'C 1 c 1'
_atom_sites_solution_hydrogens mixed
_atom_sites_solution_primary direct
_atom_sites_solution_secondary difmap
_audit_creation_method SHELXL-2017/1
_audit_update_record
;
2018-02-08 deposited with the CCDC.
2018-02-23 downloaded from the CCDC.
;
_cell_angle_alpha 90
_cell_angle_beta 92.972(5)
_cell_angle_gamma 90
_cell_formula_units_Z 4
_cell_length_a 12.7786(18)
_cell_length_b 47.775(7)
_cell_length_c 9.2651(10)
_cell_measurement_reflns_used 6258
_cell_measurement_temperature 296(2)
_cell_measurement_theta_max 27.35
_cell_measurement_theta_min 2.56
_cell_volume 5648.7(13)
_computing_cell_refinement 'Bruker SAINT'
_computing_data_collection 'Bruker APEX2'
_computing_data_reduction 'Bruker SAINT'
_computing_molecular_graphics 'Bruker SHELXTL'
_computing_publication_material 'Bruker SHELXTL'
_computing_structure_refinement 'SHELXL-2017/1 (Sheldrick, 2017)'
_computing_structure_solution 'Sir-92 (Altomare et al., 1993)'
_diffrn_ambient_temperature 296(2)
_diffrn_measured_fraction_theta_full 0.996
_diffrn_measured_fraction_theta_max 0.988
_diffrn_measurement_device_type 'Bruker APEX-II CCD'
_diffrn_measurement_method '\f and \w scans'
_diffrn_radiation_type MoK\a
_diffrn_radiation_wavelength 0.71073
_diffrn_reflns_av_R_equivalents 0.0688
_diffrn_reflns_av_unetI/netI 0.1034
_diffrn_reflns_Laue_measured_fraction_full 0.996
_diffrn_reflns_Laue_measured_fraction_max 0.988
_diffrn_reflns_limit_h_max 16
_diffrn_reflns_limit_h_min -16
_diffrn_reflns_limit_k_max 62
_diffrn_reflns_limit_k_min -55
_diffrn_reflns_limit_l_max 12
_diffrn_reflns_limit_l_min -8
_diffrn_reflns_number 25602
_diffrn_reflns_point_group_measured_fraction_full 0.875
_diffrn_reflns_point_group_measured_fraction_max 0.841
_diffrn_reflns_theta_full 25.242
_diffrn_reflns_theta_max 27.791
_diffrn_reflns_theta_min 1.652
_diffrn_source 'fine-focus sealed tube'
_exptl_absorpt_coefficient_mu 1.716
_exptl_absorpt_correction_T_max 0.742
_exptl_absorpt_correction_T_min 0.681
_exptl_absorpt_correction_type multi-scan
_exptl_absorpt_process_details 'SADABS-2014/2 - Bruker AXS area detector scaling and absorption correction'
_exptl_crystal_colour White
_exptl_crystal_density_diffrn 1.901
_exptl_crystal_density_method 'not measured'
_exptl_crystal_description Needles
_exptl_crystal_F_000 3184
_exptl_crystal_size_max 0.240
_exptl_crystal_size_mid 0.220
_exptl_crystal_size_min 0.190
_refine_diff_density_max 1.556
_refine_diff_density_min -2.144
_refine_diff_density_rms 0.148
_refine_ls_abs_structure_details
;
 Flack x determined using 2841 quotients [(I+)-(I-)]/[(I+)+(I-)]
 (Parsons, Flack and Wagner, Acta Cryst. B69 (2013) 249-259).
;
_refine_ls_abs_structure_Flack 0.027(16)
_refine_ls_extinction_method none
_refine_ls_goodness_of_fit_ref 0.901
_refine_ls_hydrogen_treatment mixed
_refine_ls_matrix_type full
_refine_ls_number_parameters 883
_refine_ls_number_reflns 11222
_refine_ls_number_restraints 11
_refine_ls_restrained_S_all 0.901
_refine_ls_R_factor_all 0.0723
_refine_ls_R_factor_gt 0.0541
_refine_ls_shift/su_max 0.002
_refine_ls_shift/su_mean 0.000
_refine_ls_structure_factor_coef Fsqd
_refine_ls_weighting_details 'w=1/[\s^2^(Fo^2^)+(0.0846P)^2^] where P=(Fo^2^+2Fc^2^)/3'
_refine_ls_weighting_scheme calc
_refine_ls_wR_factor_gt 0.1280
_refine_ls_wR_factor_ref 0.1451
_reflns_Friedel_coverage 0.697
_reflns_Friedel_fraction_full 0.753
_reflns_Friedel_fraction_max 0.692
_reflns_number_gt 8916
_reflns_number_total 11222
_reflns_threshold_expression 'I > 2\s(I)'
_cod_data_source_file c7dt04596d2.cif
_cod_data_source_block Ce_24DNB
_cod_depositor_comments
;
The following automatic conversions were performed:

'_exptl_absorpt_correction_type' value 'Multi-scan' changed to
'multi-scan' according to
/home/data/users/saulius/crontab/automatic-downloads/rss-feeds/RSC/lib/dictionaries/cif_core.dic
dictionary named 'cif_core.dic' version 2.4.2 from 2011-04-26.

Automatic conversion script
Id: cif_fix_values 4973 2017-02-22 13:04:09Z antanas 

 Adding full bibliography for 7045715--7045724.cif.
;
_cod_original_cell_volume 5648.8(13)
_cod_database_code 7045715
_shelx_shelxl_version_number 2017/1
_shelx_space_group_comment
;
The symmetry employed for this shelxl refinement is uniquely defined
by the following loop, which should always be used as a source of
symmetry information in preference to the above space-group names.
They are only intended as comments.
;
_shelx_estimated_absorpt_t_min 0.684
_shelx_estimated_absorpt_t_max 0.736

loop_
_space_group_symop_operation_xyz
'x, y, z'
'x, -y, z+1/2'
'x+1/2, y+1/2, z'
'x+1/2, -y+1/2, z+1/2'

loop_
_atom_site_label
_atom_site_type_symbol
_atom_site_fract_x
_atom_site_fract_y
_atom_site_fract_z
_atom_site_U_iso_or_equiv
_atom_site_adp_type
_atom_site_occupancy
_atom_site_site_symmetry_order
_atom_site_calc_flag
_atom_site_refinement_flags_posn
_atom_site_refinement_flags_adp
C1 C 0.3595(10) 0.9157(3) -0.0189(13) 0.033(3) Uani 1 1 d . .
C2 C 0.4152(10) 0.9424(3) -0.0537(12) 0.032(3) Uani 1 1 d . .
C3 C 0.3821(10) 0.9685(3) -0.0113(13) 0.033(3) Uani 1 1 d . .
C4 C 0.4313(11) 0.9929(3) -0.0474(15) 0.041(3) Uani 1 1 d . .
H4 H 0.407896 1.010109 -0.014928 0.049 Uiso 1 1 calc R U
C5 C 0.5149(11) 0.9913(3) -0.1316(16) 0.046(3) Uani 1 1 d . .
C6 C 0.5549(12) 0.9656(3) -0.1783(15) 0.047(3) Uani 1 1 d . .
H6 H 0.613251 0.964779 -0.234251 0.056 Uiso 1 1 calc R U
C7 C 0.5038(10) 0.9414(3) -0.1374(14) 0.040(3) Uani 1 1 d . .
H7 H 0.528922 0.924134 -0.166187 0.049 Uiso 1 1 calc R U
C8 C 0.1438(9) 0.9087(3) -0.2810(12) 0.030(2) Uani 1 1 d . .
C9 C 0.0885(9) 0.9358(2) -0.2497(12) 0.029(2) Uani 1 1 d . .
C10 C 0.1020(10) 0.9602(3) -0.3321(13) 0.034(3) Uani 1 1 d . .
C11 C 0.0471(11) 0.9840(3) -0.3139(14) 0.038(3) Uani 1 1 d . .
H11 H 0.057831 0.999625 -0.370831 0.046 Uiso 1 1 calc R U
C12 C -0.0256(11) 0.9844(3) -0.2078(15) 0.041(3) Uani 1 1 d . .
C13 C -0.0407(11) 0.9611(3) -0.1198(15) 0.045(3) Uani 1 1 d . .
H13 H -0.087768 0.961590 -0.046635 0.054 Uiso 1 1 calc R U
C14 C 0.0161(10) 0.9375(2) -0.1452(13) 0.035(3) Uani 1 1 d . .
H14 H 0.005296 0.921824 -0.088701 0.042 Uiso 1 1 calc R U
C15 C 0.4470(10) 0.8606(2) 0.2922(14) 0.028(3) Uani 1 1 d . .
C16 C 0.5402(10) 0.8689(3) 0.2084(14) 0.034(3) Uani 1 1 d . .
C17 C 0.5917(10) 0.8517(3) 0.1153(12) 0.032(3) Uani 1 1 d . .
C18 C 0.6699(10) 0.8627(3) 0.0306(15) 0.036(3) Uani 1 1 d . .
H18 H 0.703245 0.851353 -0.034493 0.044 Uiso 1 1 calc R U
C19 C 0.6954(12) 0.8897(3) 0.0451(19) 0.046(4) Uani 1 1 d . .
C20 C 0.6478(12) 0.9076(3) 0.1405(17) 0.051(4) Uani 1 1 d . .
H20 H 0.668634 0.926157 0.149761 0.061 Uiso 1 1 calc R U
C21 C 0.5695(11) 0.8971(3) 0.2202(16) 0.042(3) Uani 1 1 d . .
H21 H 0.535366 0.908855 0.282624 0.051 Uiso 1 1 calc R U
C22 C 0.3583(9) 0.8271(3) -0.2068(12) 0.030(2) Uani 1 1 d . .
C23 C 0.4160(10) 0.8032(3) -0.2764(12) 0.034(3) Uani 1 1 d . .
C24 C 0.5101(10) 0.8059(3) -0.3439(13) 0.039(3) Uani 1 1 d . .
C25 C 0.5535(13) 0.7846(5) -0.4203(16) 0.068(6) Uani 1 1 d . .
H25 H 0.615727 0.786881 -0.466615 0.082 Uiso 1 1 calc R U
C26 C 0.4987(15) 0.7591(4) -0.4248(18) 0.066(6) Uani 1 1 d . .
C27 C 0.4109(15) 0.7553(3) -0.3541(19) 0.060(5) Uani 1 1 d . .
H27 H 0.378154 0.737916 -0.355783 0.072 Uiso 1 1 calc R U
C28 C 0.3689(12) 0.7771(3) -0.2790(16) 0.051(4) Uani 1 1 d . .
H28 H 0.308253 0.774229 -0.229579 0.061 Uiso 1 1 calc R U
C29 C 0.2298(10) 0.8081(2) 0.2608(14) 0.034(3) Uani 1 1 d . .
C30 C 0.2565(12) 0.7773(2) 0.2485(17) 0.030(2) Uani 1 1 d . .
C31 C 0.2225(10) 0.7570(2) 0.3428(13) 0.030(2) Uani 1 1 d . .
C32 C 0.2554(10) 0.7294(2) 0.3398(14) 0.035(3) Uani 1 1 d . .
H32 H 0.232722 0.716283 0.405315 0.043 Uiso 1 1 calc R U
C33 C 0.3240(10) 0.7223(3) 0.2342(15) 0.038(3) Uani 1 1 d . .
C34 C 0.3579(11) 0.7410(3) 0.1349(16) 0.045(3) Uani 1 1 d . .
H34 H 0.402075 0.735483 0.063559 0.054 Uiso 1 1 calc R U
C35 C 0.3236(11) 0.7688(3) 0.1446(14) 0.039(3) Uani 1 1 d . .
H35 H 0.346737 0.781881 0.079173 0.047 Uiso 1 1 calc R U
C36 C 0.0557(10) 0.8769(3) 0.2125(14) 0.032(3) Uani 1 1 d . .
C37 C -0.0350(9) 0.8841(2) 0.3083(13) 0.027(2) Uani 1 1 d . .
C38 C -0.1170(11) 0.8667(3) 0.3421(16) 0.039(3) Uani 1 1 d . .
C39 C -0.1988(11) 0.8755(3) 0.4242(16) 0.043(3) Uani 1 1 d . .
H39 H -0.254220 0.863610 0.442758 0.052 Uiso 1 1 calc R U
C40 C -0.1944(13) 0.9029(3) 0.4781(16) 0.047(4) Uani 1 1 d . .
C41 C -0.1128(12) 0.9199(3) 0.4513(17) 0.051(4) Uani 1 1 d . .
H41 H -0.110277 0.937814 0.490434 0.061 Uiso 1 1 calc R U
C42 C -0.0338(11) 0.9111(3) 0.3671(16) 0.044(3) Uani 1 1 d . .
H42 H 0.021080 0.923181 0.349072 0.053 Uiso 1 1 calc R U
N1 N 0.2881(10) 0.9724(2) 0.0736(14) 0.042(3) Uani 1 1 d . .
N2 N 0.5657(12) 1.0175(3) -0.1792(18) 0.069(5) Uani 1 1 d . .
N3 N 0.1792(11) 0.9607(2) -0.4449(14) 0.047(3) Uani 1 1 d . .
N4 N -0.0897(12) 1.0095(3) -0.1882(15) 0.057(3) Uani 1 1 d . .
N5 N 0.5651(9) 0.8223(2) 0.1044(13) 0.039(3) Uani 1 1 d . .
N6 N 0.7764(15) 0.9007(3) -0.046(3) 0.090(6) Uani 1 1 d . .
N7 N 0.5713(9) 0.8325(3) -0.3279(13) 0.048(3) Uani 1 1 d . .
N8 N 0.5433(19) 0.7364(5) -0.512(2) 0.098(8) Uani 1 1 d . .
N9 N 0.1455(9) 0.7642(2) 0.4499(13) 0.040(3) Uani 1 1 d . .
N10 N 0.3580(9) 0.6933(2) 0.2261(15) 0.051(3) Uani 1 1 d . .
N11 N -0.1168(11) 0.8373(3) 0.2919(14) 0.053(3) Uani 1 1 d . .
N12 N -0.2790(13) 0.9120(4) 0.5646(17) 0.068(4) Uani 1 1 d . .
O1 O 0.3842(7) 0.89310(18) -0.0791(9) 0.035(2) Uani 1 1 d . .
O2 O 0.2891(7) 0.91609(17) 0.0736(9) 0.0359(19) Uani 1 1 d . .
O3 O 0.3033(11) 0.9762(3) 0.2028(13) 0.083(4) Uani 1 1 d . .
O4 O 0.2040(9) 0.9731(3) 0.0084(14) 0.070(3) Uani 1 1 d . .
O5 O 0.5430(13) 1.0389(3) -0.112(2) 0.102(5) Uani 1 1 d . .
O6 O 0.6261(13) 1.0165(3) -0.2733(19) 0.099(5) Uani 1 1 d . .
O7 O 0.1552(8) 0.89135(18) -0.1782(9) 0.041(2) Uani 1 1 d . .
O8 O 0.1686(8) 0.90430(19) -0.4054(10) 0.040(2) Uani 1 1 d . .
O9 O 0.2712(9) 0.9575(2) -0.4039(13) 0.062(3) Uani 1 1 d . .
O10 O 0.1488(12) 0.9653(3) -0.5680(12) 0.080(4) Uani 1 1 d . .
O11 O -0.0818(12) 1.0289(2) -0.2736(14) 0.077(4) Uani 1 1 d . .
O12 O -0.1435(12) 1.0104(3) -0.0842(17) 0.091(5) Uani 1 1 d . .
O13 O 0.3579(7) 0.86151(17) 0.2240(9) 0.0304(19) Uani 1 1 d . .
O14 O 0.4576(8) 0.8562(2) 0.4244(9) 0.041(2) Uani 1 1 d . .
O15 O 0.5146(9) 0.8121(2) 0.1995(12) 0.056(3) Uani 1 1 d . .
O16 O 0.5948(9) 0.8086(2) 0.0019(12) 0.058(3) Uani 1 1 d . .
O17 O 0.8198(12) 0.8861(3) -0.1267(18) 0.092(5) Uani 1 1 d . .
O18 O 0.799(2) 0.9252(4) -0.023(3) 0.237(17) Uani 1 1 d . .
O19 O 0.3581(8) 0.82797(19) -0.0731(9) 0.040(2) Uani 1 1 d . .
O20 O 0.3068(7) 0.84315(18) -0.2910(9) 0.0368(19) Uani 1 1 d . .
O21 O 0.5373(8) 0.8514(2) -0.2562(12) 0.054(3) Uani 1 1 d . .
O22 O 0.6563(10) 0.8327(3) -0.3861(19) 0.097(5) Uani 1 1 d . .
O23 O 0.6250(17) 0.7405(5) -0.569(2) 0.149(11) Uani 1 1 d . .
O24 O 0.4953(17) 0.7145(4) -0.5161(19) 0.125(9) Uani 1 1 d . .
O25 O 0.2003(7) 0.82019(17) 0.1465(9) 0.035(2) Uani 1 1 d . .
O26 O 0.2433(8) 0.81880(17) 0.3836(9) 0.041(2) Uani 1 1 d . .
O27 O 0.0708(9) 0.7790(3) 0.4078(13) 0.067(3) Uani 1 1 d . .
O28 O 0.1558(10) 0.7545(3) 0.5701(12) 0.067(3) Uani 1 1 d . .
O29 O 0.4035(11) 0.6861(2) 0.1198(16) 0.082(4) Uani 1 1 d . .
O30 O 0.3399(11) 0.6777(2) 0.3268(17) 0.082(4) Uani 1 1 d . .
O31 O 0.1467(6) 0.87710(18) 0.2652(9) 0.0315(18) Uani 1 1 d . .
O32 O 0.0339(8) 0.8733(3) 0.0824(11) 0.054(3) Uani 1 1 d . .
O33 O -0.0332(9) 0.8266(2) 0.2697(15) 0.066(3) Uani 1 1 d . .
O34 O -0.2029(9) 0.8257(3) 0.2758(17) 0.080(4) Uani 1 1 d . .
O35 O -0.2669(13) 0.9346(4) 0.6261(19) 0.115(6) Uani 1 1 d . .
O36 O -0.3564(11) 0.8980(3) 0.5687(18) 0.089(5) Uani 1 1 d . .
O1W O 0.0902(9) 0.8338(2) -0.1315(10) 0.054(3) Uani 1 1 d . .
O2W O 0.3241(8) 0.91358(18) 0.3682(9) 0.040(2) Uani 1 1 d D .
H21W H 0.306(11) 0.919(2) 0.287(6) 0.048 Uiso 1 1 d D U
H22W H 0.328(12) 0.9282(15) 0.416(10) 0.048 Uiso 1 1 d D U
O3W O 0.0991(8) 0.8452(2) 0.5570(10) 0.044(2) Uani 1 1 d D .
H31W H 0.065(11) 0.834(2) 0.506(11) 0.052 Uiso 1 1 d D U
H32W H 0.108(12) 0.836(2) 0.633(8) 0.052 Uiso 1 1 d D U
O4W O 0.4008(7) 0.8960(2) 0.6289(9) 0.037(2) Uani 1 1 d D .
H41W H 0.396(9) 0.902(3) 0.709(7) 0.045 Uiso 1 1 d D U
H42W H 0.463(4) 0.892(3) 0.625(12) 0.045 Uiso 1 1 d D U
Ce1 Ce 0.23113(4) 0.86394(2) 0.01584(5) 0.02513(17) Uani 1 1 d . .
Ce2 Ce 0.26691(4) 0.86699(2) 0.47882(5) 0.02533(17) Uani 1 1 d . .

loop_
_atom_site_aniso_label
_atom_site_aniso_U_11
_atom_site_aniso_U_22
_atom_site_aniso_U_33
_atom_site_aniso_U_23
_atom_site_aniso_U_13
_atom_site_aniso_U_12
C1 0.039(7) 0.026(6) 0.034(6) 0.000(5) 0.004(5) -0.001(5)
C2 0.038(6) 0.030(6) 0.029(6) 0.000(5) 0.003(5) 0.001(5)
C3 0.032(6) 0.031(7) 0.034(6) -0.001(5) 0.005(5) -0.006(5)
C4 0.053(8) 0.024(6) 0.045(7) 0.005(5) 0.000(6) -0.005(6)
C5 0.044(8) 0.034(7) 0.059(9) 0.005(6) 0.001(7) -0.021(6)
C6 0.059(9) 0.034(8) 0.048(8) 0.001(6) 0.017(7) -0.007(6)
C7 0.047(8) 0.029(7) 0.047(7) -0.004(5) 0.010(6) 0.000(6)
C8 0.030(6) 0.030(6) 0.032(6) -0.001(5) 0.010(5) 0.009(5)
C9 0.037(6) 0.023(6) 0.027(5) 0.001(4) 0.004(5) -0.003(5)
C10 0.041(7) 0.025(6) 0.038(6) -0.002(5) 0.013(5) -0.001(5)
C11 0.058(8) 0.019(6) 0.039(7) -0.003(5) 0.009(6) -0.002(5)
C12 0.048(8) 0.026(6) 0.052(8) -0.002(6) 0.014(6) 0.005(5)
C13 0.047(8) 0.030(7) 0.060(8) 0.000(6) 0.029(6) -0.003(6)
C14 0.047(7) 0.019(6) 0.042(7) 0.002(5) 0.016(5) 0.003(5)
C15 0.030(6) 0.024(6) 0.031(6) -0.003(5) 0.008(5) 0.009(5)
C16 0.034(7) 0.031(7) 0.037(7) -0.003(5) 0.007(5) -0.003(5)
C17 0.044(7) 0.024(6) 0.029(6) 0.001(5) 0.005(5) -0.007(5)
C18 0.033(7) 0.038(7) 0.038(7) 0.004(5) 0.008(6) 0.002(5)
C19 0.034(8) 0.044(9) 0.060(9) 0.004(8) 0.012(6) -0.007(7)
C20 0.053(9) 0.038(8) 0.062(9) 0.002(7) 0.006(7) -0.008(7)
C21 0.043(8) 0.029(7) 0.054(8) -0.014(6) 0.001(6) -0.006(6)
C22 0.032(6) 0.026(6) 0.031(6) 0.003(5) 0.004(5) -0.002(5)
C23 0.043(7) 0.032(7) 0.027(6) -0.001(5) -0.004(5) 0.008(5)
C24 0.040(7) 0.045(8) 0.031(6) 0.003(5) 0.002(5) 0.017(6)
C25 0.050(9) 0.116(17) 0.037(8) -0.025(9) -0.011(7) 0.048(10)
C26 0.066(11) 0.076(13) 0.052(9) -0.041(9) -0.025(9) 0.046(10)
C27 0.082(13) 0.028(8) 0.066(11) -0.018(7) -0.026(10) 0.017(8)
C28 0.057(9) 0.046(9) 0.049(8) -0.016(7) -0.009(7) 0.008(7)
C29 0.051(9) 0.018(5) 0.033(6) 0.002(5) 0.015(6) -0.004(5)
C30 0.036(6) 0.019(5) 0.034(5) -0.005(5) 0.001(4) 0.000(5)
C31 0.040(7) 0.018(6) 0.034(6) -0.004(5) 0.011(5) 0.000(5)
C32 0.041(7) 0.019(6) 0.046(7) 0.002(5) -0.003(5) 0.000(5)
C33 0.036(7) 0.026(6) 0.053(8) -0.004(5) 0.005(6) -0.004(5)
C34 0.046(8) 0.030(7) 0.059(8) -0.005(6) 0.020(6) 0.003(6)
C35 0.057(9) 0.023(6) 0.040(7) 0.008(5) 0.016(6) -0.003(6)
C36 0.029(6) 0.026(6) 0.040(7) 0.002(5) -0.003(5) 0.005(5)
C37 0.026(6) 0.027(6) 0.029(6) 0.003(5) 0.002(5) 0.002(5)
C38 0.044(8) 0.030(7) 0.043(8) 0.007(5) 0.006(6) 0.006(5)
C39 0.035(7) 0.045(8) 0.051(9) 0.018(7) 0.006(6) 0.002(7)
C40 0.055(9) 0.043(9) 0.046(8) -0.001(7) 0.018(7) 0.004(7)
C41 0.049(9) 0.045(9) 0.060(9) -0.001(7) 0.018(7) 0.010(7)
C42 0.043(8) 0.035(8) 0.056(8) -0.002(6) 0.008(6) -0.003(6)
N1 0.050(7) 0.022(5) 0.056(7) 0.000(5) 0.021(6) 0.001(5)
N2 0.064(9) 0.060(10) 0.083(11) 0.026(9) 0.003(8) -0.030(8)
N3 0.056(8) 0.027(6) 0.060(8) -0.002(5) 0.021(6) -0.003(5)
N4 0.072(9) 0.038(7) 0.062(8) -0.016(6) 0.019(7) 0.018(7)
N5 0.037(6) 0.030(6) 0.052(7) -0.011(5) 0.007(5) 0.007(5)
N6 0.078(12) 0.047(9) 0.152(18) -0.024(11) 0.056(12) -0.026(9)
N7 0.038(6) 0.061(9) 0.047(7) 0.020(6) 0.015(5) 0.007(6)
N8 0.113(16) 0.108(16) 0.069(11) -0.049(11) -0.041(11) 0.082(14)
N9 0.050(7) 0.021(5) 0.049(7) 0.003(5) 0.014(5) -0.006(5)
N10 0.047(7) 0.020(6) 0.086(9) -0.001(6) 0.016(6) 0.002(5)
N11 0.060(9) 0.039(7) 0.061(8) 0.011(6) 0.003(6) 0.001(6)
N12 0.065(10) 0.073(11) 0.070(10) 0.012(8) 0.035(8) 0.037(9)
O1 0.048(5) 0.026(5) 0.034(4) -0.007(4) 0.015(4) -0.005(4)
O2 0.048(5) 0.023(4) 0.038(4) -0.004(3) 0.016(4) -0.007(4)
O3 0.105(10) 0.091(10) 0.055(7) -0.032(7) 0.029(7) -0.029(8)
O4 0.042(6) 0.072(8) 0.098(10) 0.009(7) 0.016(6) 0.010(6)
O5 0.125(13) 0.034(7) 0.152(15) 0.001(8) 0.043(11) -0.020(7)
O6 0.119(13) 0.061(9) 0.121(13) 0.021(8) 0.053(10) -0.043(9)
O7 0.059(6) 0.028(5) 0.037(5) 0.014(4) 0.010(4) 0.006(4)
O8 0.051(6) 0.030(5) 0.040(5) -0.001(4) 0.015(4) 0.005(4)
O9 0.063(8) 0.048(7) 0.078(7) -0.006(6) 0.035(6) -0.015(5)
O10 0.131(12) 0.069(8) 0.043(7) 0.020(6) 0.032(7) 0.013(8)
O11 0.121(12) 0.039(7) 0.073(8) 0.011(6) 0.018(7) 0.037(7)
O12 0.113(11) 0.053(8) 0.112(11) 0.005(7) 0.067(9) 0.029(7)
O13 0.029(4) 0.028(4) 0.034(4) -0.001(3) 0.006(3) 0.003(3)
O14 0.044(6) 0.051(6) 0.028(5) -0.001(4) 0.001(4) 0.010(5)
O15 0.072(8) 0.036(6) 0.064(7) -0.004(5) 0.024(6) -0.004(5)
O16 0.071(7) 0.036(6) 0.070(7) -0.018(5) 0.028(6) 0.003(5)
O17 0.091(11) 0.079(11) 0.112(12) 0.004(9) 0.064(9) -0.006(8)
O18 0.26(3) 0.106(15) 0.37(4) -0.08(2) 0.24(3) -0.122(18)
O19 0.059(6) 0.033(5) 0.028(4) 0.001(4) 0.011(4) 0.016(4)
O20 0.040(5) 0.028(5) 0.043(5) 0.001(4) 0.002(4) 0.005(4)
O21 0.053(6) 0.055(7) 0.055(6) 0.004(5) 0.006(5) -0.016(5)
O22 0.047(7) 0.096(12) 0.150(15) 0.041(10) 0.038(8) 0.010(7)
O23 0.140(17) 0.20(2) 0.109(14) -0.075(14) -0.007(13) 0.111(17)
O24 0.17(2) 0.092(13) 0.109(13) -0.053(11) -0.054(13) 0.084(13)
O25 0.051(5) 0.019(4) 0.034(4) 0.008(3) 0.004(4) 0.001(4)
O26 0.070(7) 0.021(4) 0.033(5) 0.002(4) 0.011(4) -0.002(4)
O27 0.060(7) 0.065(8) 0.076(8) 0.014(6) 0.018(6) 0.022(6)
O28 0.091(9) 0.067(8) 0.047(6) 0.013(6) 0.025(6) 0.011(6)
O29 0.095(9) 0.041(7) 0.115(11) -0.014(7) 0.049(8) 0.018(6)
O30 0.094(10) 0.028(6) 0.126(12) 0.020(7) 0.037(9) 0.018(6)
O31 0.027(4) 0.026(5) 0.041(5) 0.001(4) 0.003(4) 0.003(4)
O32 0.039(6) 0.088(8) 0.033(5) -0.004(6) 0.001(4) 0.011(6)
O33 0.048(6) 0.040(6) 0.110(10) -0.013(6) 0.014(6) 0.008(5)
O34 0.045(6) 0.073(9) 0.122(11) -0.001(8) 0.000(7) -0.018(6)
O35 0.101(12) 0.109(13) 0.141(14) -0.053(11) 0.063(10) 0.015(10)
O36 0.062(8) 0.097(11) 0.116(12) 0.014(9) 0.065(8) 0.005(8)
O1W 0.080(7) 0.040(6) 0.040(5) 0.006(4) -0.009(5) -0.035(5)
O2W 0.064(6) 0.023(5) 0.034(4) 0.001(4) 0.010(4) -0.005(4)
O3W 0.049(6) 0.048(6) 0.034(5) 0.009(4) 0.004(4) -0.010(5)
O4W 0.047(5) 0.036(5) 0.030(4) -0.008(4) 0.003(4) -0.006(4)
Ce1 0.0321(4) 0.0207(3) 0.0230(3) 0.0016(3) 0.0051(3) 0.0000(3)
Ce2 0.0322(4) 0.0214(3) 0.0229(3) -0.0010(3) 0.0063(3) 0.0011(3)

loop_
_atom_type_symbol
_atom_type_description
_atom_type_scat_dispersion_real
_atom_type_scat_dispersion_imag
_atom_type_scat_source
C C 0.0033 0.0016 'International Tables Vol C Tables 4.2.6.8 and 6.1.1.4'
H H 0.0000 0.0000 'International Tables Vol C Tables 4.2.6.8 and 6.1.1.4'
N N 0.0061 0.0033 'International Tables Vol C Tables 4.2.6.8 and 6.1.1.4'
O O 0.0106 0.0060 'International Tables Vol C Tables 4.2.6.8 and 6.1.1.4'
Ce Ce -0.2486 2.6331 'International Tables Vol C Tables 4.2.6.8 and 6.1.1.4'

loop_
_geom_angle_atom_site_label_1
_geom_angle_atom_site_label_2
_geom_angle_atom_site_label_3
_geom_angle
_geom_angle_site_symmetry_1
_geom_angle_site_symmetry_3
O1 C1 O2 120.6(11) . .
O1 C1 C2 119.9(11) . .
O2 C1 C2 119.5(11) . .
C3 C2 C7 116.9(12) . .
C3 C2 C1 123.4(11) . .
C7 C2 C1 119.7(11) . .
C4 C3 C2 123.1(12) . .
C4 C3 N1 114.8(11) . .
C2 C3 N1 122.0(11) . .
C5 C4 C3 118.5(13) . .
C5 C4 H4 120.7 . .
C3 C4 H4 120.7 . .
C4 C5 C6 122.3(13) . .
C4 C5 N2 119.5(15) . .
C6 C5 N2 118.2(14) . .
C7 C6 C5 117.3(13) . .
C7 C6 H6 121.4 . .
C5 C6 H6 121.4 . .
C6 C7 C2 121.9(13) . .
C6 C7 H7 119.1 . .
C2 C7 H7 119.1 . .
O8 C8 O7 124.8(11) . .
O8 C8 C9 118.1(10) . .
O7 C8 C9 117.0(10) . .
C14 C9 C10 115.8(11) . .
C14 C9 C8 121.8(11) . .
C10 C9 C8 122.3(10) . .
C11 C10 C9 123.4(12) . .
C11 C10 N3 116.4(11) . .
C9 C10 N3 120.2(11) . .
C10 C11 C12 118.1(12) . .
C10 C11 H11 120.9 . .
C12 C11 H11 120.9 . .
C11 C12 C13 121.3(12) . .
C11 C12 N4 119.8(12) . .
C13 C12 N4 118.9(13) . .
C14 C13 C12 117.7(12) . .
C14 C13 H13 121.2 . .
C12 C13 H13 121.2 . .
C13 C14 C9 123.7(12) . .
C13 C14 H14 118.1 . .
C9 C14 H14 118.1 . .
O14 C15 O13 122.9(12) . .
O14 C15 C16 120.2(12) . .
O13 C15 C16 116.4(11) . .
C17 C16 C21 119.1(12) . .
C17 C16 C15 125.4(11) . .
C21 C16 C15 115.3(12) . .
C16 C17 C18 120.2(12) . .
C16 C17 N5 120.2(11) . .
C18 C17 N5 119.6(11) . .
C19 C18 C17 118.8(13) . .
C19 C18 H18 120.6 . .
C17 C18 H18 120.6 . .
C18 C19 C20 123.0(15) . .
C18 C19 N6 117.7(14) . .
C20 C19 N6 119.4(14) . .
C21 C20 C19 118.3(14) . .
C21 C20 H20 120.8 . .
C19 C20 H20 120.8 . .
C20 C21 C16 120.6(14) . .
C20 C21 H21 119.7 . .
C16 C21 H21 119.7 . .
O19 C22 O20 124.8(11) . .
O19 C22 C23 118.5(10) . .
O20 C22 C23 116.4(10) . .
C28 C23 C24 117.4(13) . .
C28 C23 C22 117.6(12) . .
C24 C23 C22 124.9(12) . .
C25 C24 C23 123.0(15) . .
C25 C24 N7 117.3(14) . .
C23 C24 N7 119.7(12) . .
C24 C25 C26 116.5(16) . .
C24 C25 H25 121.8 . .
C26 C25 H25 121.8 . .
C27 C26 C25 122.0(14) . .
C27 C26 N8 122(2) . .
C25 C26 N8 116(2) . .
C26 C27 C28 120.3(16) . .
C26 C27 H27 119.8 . .
C28 C27 H27 119.8 . .
C27 C28 C23 120.6(16) . .
C27 C28 H28 119.7 . .
C23 C28 H28 119.7 . .
O25 C29 O26 127.3(11) . .
O25 C29 C30 116.4(11) . .
O26 C29 C30 116.3(11) . .
C35 C30 C31 117.1(10) . .
C35 C30 C29 119.2(12) . .
C31 C30 C29 123.6(13) . .
C32 C31 C30 123.2(12) . .
C32 C31 N9 116.9(11) . .
C30 C31 N9 119.9(10) . .
C31 C32 C33 116.8(12) . .
C31 C32 H32 121.6 . .
C33 C32 H32 121.6 . .
C34 C33 C32 123.2(12) . .
C34 C33 N10 118.8(12) . .
C32 C33 N10 118.0(12) . .
C33 C34 C35 117.7(12) . .
C33 C34 H34 121.2 . .
C35 C34 H34 121.2 . .
C30 C35 C34 122.1(12) . .
C30 C35 H35 119.0 . .
C34 C35 H35 119.0 . .
O32 C36 O31 123.1(13) . .
O32 C36 C37 117.2(11) . .
O31 C36 C37 119.5(11) . .
C38 C37 C42 117.3(12) . .
C38 C37 C36 126.6(11) . .
C42 C37 C36 116.1(11) . .
C39 C38 C37 122.8(13) . .
C39 C38 N11 118.1(13) . .
C37 C38 N11 119.1(13) . .
C38 C39 C40 117.4(14) . .
C38 C39 H39 121.3 . .
C40 C39 H39 121.3 . .
C41 C40 C39 120.8(14) . .
C41 C40 N12 121.7(15) . .
C39 C40 N12 117.5(16) . .
C40 C41 C42 121.1(15) . .
C40 C41 H41 119.5 . .
C42 C41 H41 119.5 . .
C41 C42 C37 120.6(14) . .
C41 C42 H42 119.7 . .
C37 C42 H42 119.7 . .
O4 N1 O3 125.6(14) . .
O4 N1 C3 117.6(12) . .
O3 N1 C3 116.7(13) . .
O6 N2 O5 125.3(16) . .
O6 N2 C5 119.4(17) . .
O5 N2 C5 115.3(16) . .
O10 N3 O9 124.9(14) . .
O10 N3 C10 118.7(14) . .
O9 N3 C10 116.4(13) . .
O12 N4 O11 123.8(14) . .
O12 N4 C12 117.9(14) . .
O11 N4 C12 118.2(14) . .
O15 N5 O16 122.8(12) . .
O15 N5 C17 118.0(11) . .
O16 N5 C17 119.3(12) . .
O17 N6 O18 124.1(19) . .
O17 N6 C19 121.5(15) . .
O18 N6 C19 114.2(18) . .
O21 N7 O22 125.4(15) . .
O21 N7 C24 119.1(11) . .
O22 N7 C24 115.5(14) . .
O24 N8 O23 125.0(19) . .
O24 N8 C26 116(2) . .
O23 N8 C26 119(3) . .
O28 N9 O27 123.8(13) . .
O28 N9 C31 119.1(12) . .
O27 N9 C31 117.0(11) . .
O29 N10 O30 124.2(13) . .
O29 N10 C33 117.7(13) . .
O30 N10 C33 118.0(13) . .
O33 N11 O34 125.2(15) . .
O33 N11 C38 118.2(13) . .
O34 N11 C38 116.7(14) . .
O36 N12 O35 124.2(16) . .
O36 N12 C40 119.5(17) . .
O35 N12 C40 116.3(17) . .
C1 O1 Ce1 95.8(7) . .
C1 O2 Ce1 93.0(7) . .
C8 O7 Ce1 162.2(9) . .
C8 O8 Ce2 134.0(8) . 1_554
C15 O13 Ce1 158.0(8) . .
C15 O13 Ce2 89.1(7) . .
Ce1 O13 Ce2 112.7(3) . .
C15 O14 Ce2 96.0(8) . .
C22 O19 Ce1 112.6(8) . .
C22 O20 Ce2 154.7(8) . 1_554
C29 O25 Ce1 139.7(8) . .
C29 O26 Ce2 135.3(7) . .
C36 O31 Ce2 147.2(8) . .
C36 O31 Ce1 94.0(7) . .
Ce2 O31 Ce1 112.4(3) . .
C36 O32 Ce1 94.7(8) . .
Ce2 O2W H21W 125(9) . .
Ce2 O2W H22W 122(9) . .
H21W O2W H22W 103(4) . .
Ce2 O3W H31W 122(10) . .
Ce2 O3W H32W 112(10) . .
H31W O3W H32W 102(4) . .
Ce2 O4W H41W 128(9) . .
Ce2 O4W H42W 117(9) . .
H41W O4W H42W 105(5) . .
O7 Ce1 O13 147.4(3) . .
O7 Ce1 O25 140.1(3) . .
O13 Ce1 O25 71.9(3) . .
O7 Ce1 O19 111.7(3) . .
O13 Ce1 O19 79.4(3) . .
O25 Ce1 O19 72.8(3) . .
O7 Ce1 O1 74.6(3) . .
O13 Ce1 O1 79.3(3) . .
O25 Ce1 O1 140.1(3) . .
O19 Ce1 O1 75.3(3) . .
O7 Ce1 O1W 70.7(3) . .
O13 Ce1 O1W 141.9(3) . .
O25 Ce1 O1W 70.6(3) . .
O19 Ce1 O1W 83.9(3) . .
O1 Ce1 O1W 128.8(3) . .
O7 Ce1 O2 74.6(3) . .
O13 Ce1 O2 73.7(3) . .
O25 Ce1 O2 138.7(3) . .
O19 Ce1 O2 121.9(3) . .
O1 Ce1 O2 49.8(3) . .
O1W Ce1 O2 142.8(3) . .
O7 Ce1 O32 74.3(3) . .
O13 Ce1 O32 114.8(3) . .
O25 Ce1 O32 81.4(3) . .
O19 Ce1 O32 145.1(4) . .
O1 Ce1 O32 136.7(3) . .
O1W Ce1 O32 65.2(4) . .
O2 Ce1 O32 93.1(3) . .
O7 Ce1 O31 110.8(3) . .
O13 Ce1 O31 67.2(3) . .
O25 Ce1 O31 72.1(3) . .
O19 Ce1 O31 137.3(3) . .
O1 Ce1 O31 120.8(3) . .
O1W Ce1 O31 106.3(3) . .
O2 Ce1 O31 74.1(3) . .
O32 Ce1 O31 48.1(3) . .
O20 Ce2 O8 92.6(3) 1_556 1_556
O20 Ce2 O26 83.9(3) 1_556 .
O8 Ce2 O26 140.6(3) 1_556 .
O20 Ce2 O31 151.0(3) 1_556 .
O8 Ce2 O31 84.1(3) 1_556 .
O26 Ce2 O31 80.7(3) . .
O20 Ce2 O3W 72.5(3) 1_556 .
O8 Ce2 O3W 73.3(3) 1_556 .
O26 Ce2 O3W 68.3(3) . .
O31 Ce2 O3W 79.0(3) . .
O20 Ce2 O4W 71.0(3) 1_556 .
O8 Ce2 O4W 73.3(3) 1_556 .
O26 Ce2 O4W 139.7(3) . .
O31 Ce2 O4W 134.1(3) . .
O3W Ce2 O4W 128.5(3) . .
O20 Ce2 O14 85.5(3) 1_556 .
O8 Ce2 O14 138.0(3) 1_556 .
O26 Ce2 O14 81.0(3) . .
O31 Ce2 O14 115.8(3) . .
O3W Ce2 O14 143.5(4) . .
O4W Ce2 O14 66.4(3) . .
O20 Ce2 O2W 134.4(3) 1_556 .
O8 Ce2 O2W 73.1(3) 1_556 .
O26 Ce2 O2W 133.9(3) . .
O31 Ce2 O2W 72.0(3) . .
O3W Ce2 O2W 137.3(3) . .
O4W Ce2 O2W 63.4(3) . .
O14 Ce2 O2W 78.6(3) . .
O20 Ce2 O13 129.6(3) 1_556 .
O8 Ce2 O13 134.9(3) 1_556 .
O26 Ce2 O13 69.4(3) . .
O31 Ce2 O13 66.4(3) . .
O3W Ce2 O13 128.5(3) . .
O4W Ce2 O13 102.8(3) . .
O14 Ce2 O13 49.6(3) . .
O2W Ce2 O13 65.9(3) . .

loop_
_geom_bond_atom_site_label_1
_geom_bond_atom_site_label_2
_geom_bond_distance
_geom_bond_site_symmetry_2
C1 O1 1.264(15) .
C1 O2 1.275(15) .
C1 C2 1.501(17) .
C2 C3 1.384(17) .
C2 C7 1.407(18) .
C3 C4 1.373(18) .
C3 N1 1.481(17) .
C4 C5 1.36(2) .
C4 H4 0.9300 .
C5 C6 1.41(2) .
C5 N2 1.488(18) .
C6 C7 1.388(19) .
C6 H6 0.9300 .
C7 H7 0.9300 .
C8 O8 1.229(14) .
C8 O7 1.264(14) .
C8 C9 1.509(16) .
C9 C14 1.376(16) .
C9 C10 1.409(16) .
C10 C11 1.350(17) .
C10 N3 1.474(17) .
C11 C12 1.388(19) .
C11 H11 0.9300 .
C12 C13 1.398(18) .
C12 N4 1.471(17) .
C13 C14 1.365(18) .
C13 H13 0.9300 .
C14 H14 0.9300 .
C15 O14 1.243(15) .
C15 O13 1.275(15) .
C15 C16 1.508(18) .
C16 C17 1.381(18) .
C16 C21 1.404(17) .
C17 C18 1.404(18) .
C17 N5 1.447(16) .
C18 C19 1.33(2) .
C18 H18 0.9300 .
C19 C20 1.39(2) .
C19 N6 1.47(2) .
C20 C21 1.37(2) .
C20 H20 0.9300 .
C21 H21 0.9300 .
C22 O19 1.239(14) .
C22 O20 1.257(14) .
C22 C23 1.519(17) .
C23 C28 1.386(19) .
C23 C24 1.390(19) .
C24 C25 1.38(2) .
C24 N7 1.494(19) .
C25 C26 1.40(3) .
C25 H25 0.9300 .
C26 C27 1.34(3) .
C26 N8 1.48(2) .
C27 C28 1.38(2) .
C27 H27 0.9300 .
C28 H28 0.9300 .
C29 O25 1.247(15) .
C29 O26 1.250(15) .
C29 C30 1.515(15) .
C30 C35 1.38(2) .
C30 C31 1.393(18) .
C31 C32 1.381(16) .
C31 N9 1.474(16) .
C32 C33 1.390(19) .
C32 H32 0.9300 .
C33 C34 1.368(19) .
C33 N10 1.458(16) .
C34 C35 1.402(18) .
C34 H34 0.9300 .
C35 H35 0.9300 .
C36 O32 1.235(16) .
C36 O31 1.237(14) .
C36 C37 1.537(17) .
C37 C38 1.387(18) .
C37 C42 1.398(18) .
C38 C39 1.39(2) .
C38 N11 1.479(18) .
C39 C40 1.40(2) .
C39 H39 0.9300 .
C40 C41 1.36(2) .
C40 N12 1.45(2) .
C41 C42 1.37(2) .
C41 H41 0.9300 .
C42 H42 0.9300 .
N1 O4 1.205(16) .
N1 O3 1.217(16) .
N2 O6 1.19(2) .
N2 O5 1.24(2) .
N3 O10 1.206(17) .
N3 O9 1.226(17) .
N4 O12 1.213(19) .
N4 O11 1.227(18) .
N5 O15 1.220(15) .
N5 O16 1.229(14) .
N6 O17 1.18(2) .
N6 O18 1.22(2) .
N7 O21 1.216(16) .
N7 O22 1.237(17) .
N8 O24 1.21(3) .
N8 O23 1.21(3) .
N9 O28 1.206(15) .
N9 O27 1.235(15) .
N10 O29 1.219(17) .
N10 O30 1.222(17) .
N11 O33 1.213(17) .
N11 O34 1.234(17) .
N12 O36 1.20(2) .
N12 O35 1.23(2) .
O1 Ce1 2.592(9) .
O2 Ce1 2.646(8) .
O7 Ce1 2.390(8) .
O8 Ce2 2.459(9) 1_554
O13 Ce1 2.456(9) .
O13 Ce2 2.698(9) .
O14 Ce2 2.566(10) .
O19 Ce1 2.530(8) .
O20 Ce2 2.448(8) 1_554
O25 Ce1 2.457(8) .
O26 Ce2 2.479(8) .
O31 Ce2 2.489(8) .
O31 Ce1 2.675(9) .
O32 Ce1 2.663(11) .
O1W Ce1 2.632(8) .
O2W Ce2 2.572(9) .
O2W H21W 0.82(3) .
O2W H22W 0.83(3) .
O3W Ce2 2.524(10) .
O3W H31W 0.82(3) .
O3W H32W 0.83(3) .
O4W Ce2 2.555(8) .
O4W H41W 0.81(3) .
O4W H42W 0.82(3) .

loop_
_geom_torsion_atom_site_label_1
_geom_torsion_atom_site_label_2
_geom_torsion_atom_site_label_3
_geom_torsion_atom_site_label_4
_geom_torsion
_geom_torsion_site_symmetry_4
O1 C1 C2 C3 169.2(12) .
O2 C1 C2 C3 -12.2(18) .
O1 C1 C2 C7 -8.7(18) .
O2 C1 C2 C7 169.9(12) .
C7 C2 C3 C4 0.2(19) .
C1 C2 C3 C4 -177.8(12) .
C7 C2 C3 N1 178.3(12) .
C1 C2 C3 N1 0.3(19) .
C2 C3 C4 C5 2(2) .
N1 C3 C4 C5 -176.6(13) .
C3 C4 C5 C6 -2(2) .
C3 C4 C5 N2 176.5(12) .
C4 C5 C6 C7 1(2) .
N2 C5 C6 C7 -177.5(13) .
C5 C6 C7 C2 0(2) .
C3 C2 C7 C6 -1(2) .
C1 C2 C7 C6 176.9(12) .
O8 C8 C9 C14 148.3(12) .
O7 C8 C9 C14 -27.4(17) .
O8 C8 C9 C10 -27.1(18) .
O7 C8 C9 C10 157.3(12) .
C14 C9 C10 C11 -1.1(19) .
C8 C9 C10 C11 174.4(12) .
C14 C9 C10 N3 178.7(12) .
C8 C9 C10 N3 -5.7(19) .
C9 C10 C11 C12 0(2) .
N3 C10 C11 C12 -179.4(13) .
C10 C11 C12 C13 1(2) .
C10 C11 C12 N4 -177.7(12) .
C11 C12 C13 C14 -2(2) .
N4 C12 C13 C14 176.8(13) .
C12 C13 C14 C9 2(2) .
C10 C9 C14 C13 0.1(19) .
C8 C9 C14 C13 -175.5(13) .
O14 C15 C16 C17 106.0(16) .
O13 C15 C16 C17 -81.8(16) .
O14 C15 C16 C21 -79.2(16) .
O13 C15 C16 C21 93.0(14) .
C21 C16 C17 C18 -2(2) .
C15 C16 C17 C18 172.7(13) .
C21 C16 C17 N5 178.1(12) .
C15 C16 C17 N5 -7(2) .
C16 C17 C18 C19 2(2) .
N5 C17 C18 C19 -178.1(13) .
C17 C18 C19 C20 0(2) .
C17 C18 C19 N6 -179.1(16) .
C18 C19 C20 C21 -2(3) .
N6 C19 C20 C21 177.3(16) .
C19 C20 C21 C16 2(2) .
C17 C16 C21 C20 0(2) .
C15 C16 C21 C20 -175.1(13) .
O19 C22 C23 C28 75.5(15) .
O20 C22 C23 C28 -98.7(14) .
O19 C22 C23 C24 -107.8(14) .
O20 C22 C23 C24 78.0(15) .
C28 C23 C24 C25 4.6(19) .
C22 C23 C24 C25 -172.1(12) .
C28 C23 C24 N7 -172.0(11) .
C22 C23 C24 N7 11.3(18) .
C23 C24 C25 C26 -1(2) .
N7 C24 C25 C26 175.2(12) .
C24 C25 C26 C27 -2(2) .
C24 C25 C26 N8 177.7(13) .
C25 C26 C27 C28 3(3) .
N8 C26 C27 C28 -177.2(15) .
C26 C27 C28 C23 1(2) .
C24 C23 C28 C27 -4(2) .
C22 C23 C28 C27 172.8(12) .
O25 C29 C30 C35 50.2(19) .
O26 C29 C30 C35 -127.4(14) .
O25 C29 C30 C31 -134.2(14) .
O26 C29 C30 C31 48.2(19) .
C35 C30 C31 C32 2(2) .
C29 C30 C31 C32 -173.4(13) .
C35 C30 C31 N9 -176.0(12) .
C29 C30 C31 N9 8(2) .
C30 C31 C32 C33 -1.4(19) .
N9 C31 C32 C33 177.0(11) .
C31 C32 C33 C34 -0.9(19) .
C31 C32 C33 N10 -178.5(11) .
C32 C33 C34 C35 2(2) .
N10 C33 C34 C35 179.6(13) .
C31 C30 C35 C34 -1(2) .
C29 C30 C35 C34 174.9(13) .
C33 C34 C35 C30 -1(2) .
O32 C36 C37 C38 67.8(19) .
O31 C36 C37 C38 -118.0(14) .
O32 C36 C37 C42 -112.4(14) .
O31 C36 C37 C42 61.8(17) .
C42 C37 C38 C39 3(2) .
C36 C37 C38 C39 -176.8(13) .
C42 C37 C38 N11 -175.1(12) .
C36 C37 C38 N11 5(2) .
C37 C38 C39 C40 -2(2) .
N11 C38 C39 C40 176.2(13) .
C38 C39 C40 C41 0(2) .
C38 C39 C40 N12 -179.6(14) .
C39 C40 C41 C42 2(2) .
N12 C40 C41 C42 -179.0(15) .
C40 C41 C42 C37 -1(2) .
C38 C37 C42 C41 -2(2) .
C36 C37 C42 C41 178.3(13) .
C4 C3 N1 O4 94.8(15) .
C2 C3 N1 O4 -83.4(16) .
C4 C3 N1 O3 -80.8(16) .
C2 C3 N1 O3 100.9(16) .
C4 C5 N2 O6 -166.5(18) .
C6 C5 N2 O6 13(2) .
C4 C5 N2 O5 16(2) .
C6 C5 N2 O5 -165.3(17) .
C11 C10 N3 O10 -60.3(17) .
C9 C10 N3 O10 119.9(14) .
C11 C10 N3 O9 117.1(14) .
C9 C10 N3 O9 -62.8(16) .
C11 C12 N4 O12 -171.6(16) .
C13 C12 N4 O12 9(2) .
C11 C12 N4 O11 5(2) .
C13 C12 N4 O11 -174.1(15) .
C16 C17 N5 O15 -15.6(19) .
C18 C17 N5 O15 164.4(12) .
C16 C17 N5 O16 165.0(12) .
C18 C17 N5 O16 -14.9(18) .
C18 C19 N6 O17 -2(3) .
C20 C19 N6 O17 179(2) .
C18 C19 N6 O18 -177(3) .
C20 C19 N6 O18 4(4) .
C25 C24 N7 O21 -177.2(12) .
C23 C24 N7 O21 -0.3(18) .
C25 C24 N7 O22 0.1(19) .
C23 C24 N7 O22 176.9(13) .
C27 C26 N8 O24 0(3) .
C25 C26 N8 O24 -179.5(15) .
C27 C26 N8 O23 -177.2(17) .
C25 C26 N8 O23 3(3) .
C32 C31 N9 O28 41.4(17) .
C30 C31 N9 O28 -140.2(14) .
C32 C31 N9 O27 -135.2(12) .
C30 C31 N9 O27 43.2(18) .
C34 C33 N10 O29 -10(2) .
C32 C33 N10 O29 167.9(14) .
C34 C33 N10 O30 169.6(14) .
C32 C33 N10 O30 -12.7(19) .
C39 C38 N11 O33 -153.0(15) .
C37 C38 N11 O33 26(2) .
C39 C38 N11 O34 27(2) .
C37 C38 N11 O34 -154.3(14) .
C41 C40 N12 O36 169.3(17) .
C39 C40 N12 O36 -12(3) .
C41 C40 N12 O35 -8(3) .
C39 C40 N12 O35 170.8(17) .
O2 C1 O1 Ce1 10.0(13) .
C2 C1 O1 Ce1 -171.5(10) .
O1 C1 O2 Ce1 -9.7(12) .
C2 C1 O2 Ce1 171.7(10) .
O8 C8 O7 Ce1 80(3) .
C9 C8 O7 Ce1 -105(3) .
O7 C8 O8 Ce2 -9(2) 1_554
C9 C8 O8 Ce2 175.5(8) 1_554
O14 C15 O13 Ce1 -172.0(14) .
C16 C15 O13 Ce1 16(3) .
O14 C15 O13 Ce2 15.7(12) .
C16 C15 O13 Ce2 -156.2(9) .
O13 C15 O14 Ce2 -16.7(13) .
C16 C15 O14 Ce2 155.0(10) .
O20 C22 O19 Ce1 4.1(15) .
C23 C22 O19 Ce1 -169.6(8) .
O19 C22 O20 Ce2 158.8(13) 1_554
C23 C22 O20 Ce2 -27(2) 1_554
O26 C29 O25 Ce1 43(2) .
C30 C29 O25 Ce1 -134.7(11) .
O25 C29 O26 Ce2 -18(2) .
C30 C29 O26 Ce2 159.3(9) .
O32 C36 O31 Ce2 -149.0(12) .
C37 C36 O31 Ce2 37(2) .
O32 C36 O31 Ce1 -4.4(14) .
C37 C36 O31 Ce1 -178.3(10) .
O31 C36 O32 Ce1 4.5(15) .
C37 C36 O32 Ce1 178.5(10) .
